data_2013957
loop_
_publ_author_name
'Li, Xia'
'Zou, Ying-Quan'
'Zheng, Bo'
'Hu, Huai-Ming'

_publ_section_title
;
 <i>catena</i>-Poly[europium(III)-tri-\m-2,3-dimethoxybenzoato]
;
_journal_issue 5
_journal_name_full 'Acta Crystallographica Section C'
_journal_page_first m197
_journal_page_last m199
_journal_paper_doi 10.1107/S0108270104006080
_journal_volume 60
_journal_year 2004
_chemical_formula_iupac '[Eu (C9 H9 O4)3]'
_chemical_formula_moiety 'C27 H27 Eu O12'
_chemical_formula_sum 'C27 H27 Eu O12'
_chemical_formula_weight 695.45
_chemical_name_systematic
;
catena-Poly[europium(III)-tri-\m-2,3-dimethoxybenzoato]
;
_space_group_IT_number 19
_symmetry_cell_setting orthorhombic
_symmetry_space_group_name_Hall 'P 2ac 2ab'
_symmetry_space_group_name_H-M 'P 21 21 21'
_atom_sites_solution_hydrogens geom
_atom_sites_solution_primary direct
_atom_sites_solution_secondary difmap
_audit_creation_method SHELXL97
_cell_angle_alpha 90.00
_cell_angle_beta 90.00
_cell_angle_gamma 90.00
_cell_formula_units_Z 4
_cell_length_a 18.9555(14)
_cell_length_b 8.0426(4)
_cell_length_c 17.1475(10)
_cell_measurement_reflns_used 20233
_cell_measurement_temperature 293(2)
_cell_measurement_theta_max 27.48
_cell_measurement_theta_min 2.46
_cell_volume 2614.2(3)
_computing_cell_refinement 'RAPID AUTO'
_computing_data_collection 'RAPID AUTO (Rigaku, 2001)'
_computing_data_reduction 'RAPID AUTO'
_computing_molecular_graphics 'XP (Siemens, 1994)'
_computing_publication_material 'SHELXTL (Siemens, 1995)'
_computing_structure_refinement 'SHELXL97 (Sheldrick, 1997)'
_computing_structure_solution 'SHELXS97 (Sheldrick, 1990)'
_diffrn_ambient_temperature 293(2)
_diffrn_measured_fraction_theta_full 0.981
_diffrn_measured_fraction_theta_max 0.958
_diffrn_measurement_device_type 'Rigaku R-AXIS RAPID image-plate'
_diffrn_measurement_method oscillation
_diffrn_radiation_monochromator graphite
_diffrn_radiation_source 'rotating anode'
_diffrn_radiation_type MoK\a
_diffrn_radiation_wavelength 0.71073
_diffrn_reflns_av_R_equivalents 0.0000
_diffrn_reflns_av_sigmaI/netI 0.0708
_diffrn_reflns_limit_h_max 24
_diffrn_reflns_limit_h_min -24
_diffrn_reflns_limit_k_max 10
_diffrn_reflns_limit_k_min -10
_diffrn_reflns_limit_l_max 21
_diffrn_reflns_limit_l_min -21
_diffrn_reflns_number 5640
_diffrn_reflns_theta_full 25.00
_diffrn_reflns_theta_max 27.48
_diffrn_reflns_theta_min 2.46
_diffrn_standards_decay_% 0
_diffrn_standards_interval_count 0
_diffrn_standards_interval_time 0
_diffrn_standards_number 0
_exptl_absorpt_coefficient_mu 2.466
_exptl_absorpt_correction_T_max 0.674
_exptl_absorpt_correction_T_min 0.543
_exptl_absorpt_correction_type empirical
_exptl_absorpt_process_details '(ABSCOR; Higashi, 1995)'
_exptl_crystal_colour colourless
_exptl_crystal_density_diffrn 1.767
_exptl_crystal_density_meas ?
_exptl_crystal_density_method 'not measured'
_exptl_crystal_description block
_exptl_crystal_F_000 1392
_exptl_crystal_size_max 0.33
_exptl_crystal_size_mid 0.21
_exptl_crystal_size_min 0.16
_refine_diff_density_max 0.859
_refine_diff_density_min -0.800
_refine_ls_abs_structure_details 'Flack (1983), with 2495 Friedel pairs'
_refine_ls_abs_structure_Flack -0.011(15)
_refine_ls_extinction_method none
_refine_ls_goodness_of_fit_ref 1.027
_refine_ls_hydrogen_treatment constr
_refine_ls_matrix_type full
_refine_ls_number_parameters 367
_refine_ls_number_reflns 5640
_refine_ls_number_restraints 0
_refine_ls_restrained_S_all 1.027
_refine_ls_R_factor_all 0.0328
_refine_ls_R_factor_gt 0.0277
_refine_ls_shift/su_max 0.004
_refine_ls_shift/su_mean 0.000
_refine_ls_structure_factor_coef Fsqd
_refine_ls_weighting_details 'calc w = 1/[\s^2^(Fo^2^)+(0.0212P)^2^] where P=(Fo^2^+2Fc^2^)/3'
_refine_ls_weighting_scheme calc
_refine_ls_wR_factor_gt 0.0662
_refine_ls_wR_factor_ref 0.0674
_reflns_number_gt 4984
_reflns_number_total 5640
_reflns_threshold_expression I>2\s(I)
_cod_data_source_file fg1732.cif
_cod_data_source_block I
_cod_depositor_comments
;
The following automatic conversions were performed:
'_symmetry_cell_setting' value 'Orthorhombic' changed to 'orthorhombic'
according to '/home/saulius/struct/CIF-dictionaries/cif_core.dic'
dictionary named 'cif_core.dic' version 2.4.1 from 2010-06-29.

Automatic conversion script
Id: cif_fix_enum 1527 2010-12-29 10:47:43Z saulius 

The following automatic conversions were performed:

'_chemical_melting_point' value 'Not measured' was changed to '?' -
the value is undefined or not given.

'_symmetry_cell_setting' value
'Orthorhombic' changed to 'orthorhombic' according to
/home/saulius/struct/CIF-dictionaries/cif_core.dic dictionary named
'cif_core.dic' version 2.4.1 from 2010-06-29.

Automatic conversion script
Id: cif_fix_values 1715 2011-07-08 13:25:40Z adriana 

The following automatic conversions were performed:

'_exptl_crystal_density_meas' value 'not measured' was changed to '?'
- the value is perceived as not measured.

Automatic conversion script
Id: cif_fix_values 3008 2015-01-20 13:52:24Z robertas 
;
_cod_database_code 2013957

loop_
_symmetry_equiv_pos_as_xyz
'x, y, z'
'-x+1/2, -y, z+1/2'
'-x, y+1/2, -z+1/2'
'x+1/2, -y+1/2, -z'

loop_
_atom_site_label
_atom_site_fract_x
_atom_site_fract_y
_atom_site_fract_z
_atom_site_U_iso_or_equiv
_atom_site_adp_type
_atom_site_calc_flag
_atom_site_refinement_flags
_atom_site_occupancy
_atom_site_disorder_assembly
_atom_site_disorder_group
_atom_site_type_symbol
Eu1 0.011940(10) 0.40310(2) 0.285830(10) 0.02322(6) Uani d . 1 . . Eu
O1 0.0782(2) 0.0713(6) 0.27178(19) 0.0462(12) Uani d . 1 . . O
O2 0.0619(2) 0.2178(4) 0.3776(2) 0.0364(10) Uani d . 1 . . O
O3 0.1354(3) 0.1169(6) 0.5053(2) 0.0460(11) Uani d . 1 . . O
O4 0.2473(3) -0.0423(6) 0.5598(2) 0.0474(12) Uani d . 1 . . O
O5 -0.0969(2) 0.3125(5) 0.3565(2) 0.0389(10) Uani d . 1 . . O
O6 -0.0654(2) 0.1594(4) 0.25658(19) 0.0301(9) Uani d . 1 . . O
O7 -0.1539(2) -0.0733(4) 0.20444(19) 0.0324(8) Uani d . 1 . . O
O8 -0.2813(2) -0.2100(5) 0.2143(3) 0.0529(11) Uani d . 1 . . O
O9 0.0317(2) 0.3494(4) 0.15500(18) 0.0385(11) Uani d . 1 . . O
O10 0.0015(2) 0.0942(4) 0.11301(13) 0.0316(9) Uani d . 1 . . O
O11 -0.0279(2) 0.0764(5) -0.0421(2) 0.0422(11) Uani d . 1 . . O
O12 0.0161(3) 0.1671(5) -0.18185(18) 0.0491(12) Uani d . 1 . . O
C1 0.0951(3) 0.1042(7) 0.3419(3) 0.0322(11) Uani d . 1 . . C
C2 0.1577(3) 0.0210(6) 0.3758(3) 0.0318(12) Uani d . 1 . . C
C3 0.1749(3) 0.0254(7) 0.4548(3) 0.0336(13) Uani d . 1 . . C
C4 0.2351(3) -0.0580(7) 0.4821(3) 0.0387(14) Uani d . 1 . . C
C5 0.2786(4) -0.1429(7) 0.4313(4) 0.0425(15) Uani d . 1 . . C
H5A 0.3187 -0.1972 0.4494 0.051 Uiso calc R 1 . . H
C6 0.2612(4) -0.1459(7) 0.3518(3) 0.0404(14) Uani d . 1 . . C
H6A 0.2902 -0.2022 0.3169 0.048 Uiso calc R 1 . . H
C7 0.2017(4) -0.0665(6) 0.3249(3) 0.0356(13) Uani d . 1 . . C
H7A 0.1905 -0.0711 0.2721 0.043 Uiso calc R 1 . . H
C8 0.1042(5) 0.0288(10) 0.5697(4) 0.060(2) Uani d . 1 . . C
H8A 0.0565 0.0659 0.5769 0.090 Uiso calc R 1 . . H
H8B 0.1308 0.0502 0.6162 0.090 Uiso calc R 1 . . H
H8C 0.1044 -0.0883 0.5589 0.090 Uiso calc R 1 . . H
C9 0.3065(4) -0.1269(9) 0.5918(4) 0.0526(18) Uani d . 1 . . C
H9A 0.3067 -0.1139 0.6474 0.079 Uiso calc R 1 . . H
H9B 0.3491 -0.0810 0.5705 0.079 Uiso calc R 1 . . H
H9C 0.3037 -0.2429 0.5790 0.079 Uiso calc R 1 . . H
C10 -0.1098(3) 0.1952(6) 0.3095(3) 0.0274(11) Uani d . 1 . . C
C11 -0.1783(3) 0.1038(7) 0.3165(2) 0.0284(10) Uani d . 1 . . C
C12 -0.1984(3) -0.0174(7) 0.2632(3) 0.0327(12) Uani d . 1 . . C
C13 -0.2651(3) -0.0917(8) 0.2698(3) 0.0401(13) Uani d . 1 . . C
C14 -0.3098(4) -0.0464(8) 0.3303(4) 0.0476(16) Uani d . 1 . . C
H14A -0.3536 -0.0973 0.3356 0.057 Uiso calc R 1 . . H
C15 -0.2891(4) 0.0742(9) 0.3825(3) 0.0484(16) Uani d . 1 . . C
H15A -0.3193 0.1054 0.4227 0.058 Uiso calc R 1 . . H
C16 -0.2240(4) 0.1490(7) 0.3755(3) 0.0391(15) Uani d . 1 . . C
H16A -0.2106 0.2308 0.4109 0.047 Uiso calc R 1 . . H
C17 -0.1752(4) -0.0157(8) 0.1264(3) 0.0468(16) Uani d . 1 . . C
H17A -0.2234 -0.0464 0.1170 0.070 Uiso calc R 1 . . H
H17B -0.1455 -0.0662 0.0878 0.070 Uiso calc R 1 . . H
H17C -0.1706 0.1030 0.1236 0.070 Uiso calc R 1 . . H
C18 -0.3433(4) -0.3042(8) 0.2262(5) 0.060(2) Uani d . 1 . . C
H18A -0.3498 -0.3794 0.1834 0.090 Uiso calc R 1 . . H
H18B -0.3832 -0.2308 0.2296 0.090 Uiso calc R 1 . . H
H18C -0.3392 -0.3663 0.2738 0.090 Uiso calc R 1 . . H
C19 0.0210(3) 0.2425(5) 0.1022(2) 0.0263(11) Uani d . 1 . . C
C20 0.0361(3) 0.2994(6) 0.0193(2) 0.0278(12) Uani d . 1 . . C
C21 0.0169(4) 0.2092(6) -0.0469(3) 0.0318(12) Uani d . 1 . . C
C22 0.0389(4) 0.2645(7) -0.1205(3) 0.0360(13) Uani d . 1 . . C
C23 0.0793(3) 0.4041(7) -0.1287(2) 0.0355(12) Uani d . 1 . . C
H23A 0.0946 0.4362 -0.1780 0.043 Uiso calc R 1 . . H
C24 0.0976(4) 0.4985(6) -0.0639(3) 0.0381(15) Uani d . 1 . . C
H24A 0.1235 0.5960 -0.0691 0.046 Uiso calc R 1 . . H
C25 0.0758(4) 0.4423(6) 0.0094(3) 0.0378(15) Uani d . 1 . . C
H25A 0.0886 0.5033 0.0533 0.045 Uiso calc R 1 . . H
C26 0.0062(5) -0.0834(6) -0.0407(3) 0.061(2) Uani d . 1 . . C
H26A -0.0275 -0.1672 -0.0263 0.092 Uiso calc R 1 . . H
H26B 0.0439 -0.0817 -0.0034 0.092 Uiso calc R 1 . . H
H26C 0.0248 -0.1079 -0.0915 0.092 Uiso calc R 1 . . H
C27 0.0394(4) 0.2127(11) -0.2567(3) 0.059(2) Uani d . 1 . . C
H27A 0.0207 0.1365 -0.2945 0.088 Uiso calc R 1 . . H
H27B 0.0900 0.2096 -0.2582 0.088 Uiso calc R 1 . . H
H27C 0.0234 0.3232 -0.2684 0.088 Uiso calc R 1 . . H

loop_
_atom_site_aniso_label
_atom_site_aniso_U_11
_atom_site_aniso_U_22
_atom_site_aniso_U_33
_atom_site_aniso_U_12
_atom_site_aniso_U_13
_atom_site_aniso_U_23
Eu1 0.02751(12) 0.02260(8) 0.01956(8) 0.00044(11) 0.00105(11) -0.00003(8)
O1 0.035(2) 0.080(3) 0.0237(17) -0.023(2) -0.0042(16) -0.0009(18)
O2 0.041(3) 0.0279(16) 0.0404(19) 0.0065(18) -0.0070(19) 0.0033(14)
O3 0.052(3) 0.051(2) 0.0350(18) 0.016(2) -0.0019(18) -0.0012(18)
O4 0.041(3) 0.068(3) 0.0326(18) 0.012(2) -0.015(2) -0.0073(16)
O5 0.044(3) 0.0386(18) 0.0340(17) -0.0019(19) 0.0101(19) -0.0136(15)
O6 0.030(2) 0.0298(16) 0.0308(17) 0.0056(16) 0.0064(16) -0.0009(13)
O7 0.032(2) 0.0352(17) 0.0302(16) 0.0023(16) 0.0044(16) 0.0001(14)
O8 0.040(3) 0.047(2) 0.072(3) -0.014(2) 0.003(3) -0.013(2)
O9 0.052(3) 0.0408(17) 0.0228(15) -0.0076(18) 0.0060(17) -0.0034(12)
O10 0.051(3) 0.0249(11) 0.0184(10) -0.003(2) 0.0046(15) 0.0098(10)
O11 0.049(3) 0.041(2) 0.0364(16) -0.012(2) 0.0008(18) -0.0034(15)
O12 0.068(3) 0.060(2) 0.0194(14) -0.009(3) 0.000(2) -0.0046(14)
C1 0.025(3) 0.034(2) 0.037(2) -0.009(3) -0.001(2) 0.008(2)
C2 0.029(4) 0.032(2) 0.034(3) -0.006(2) -0.005(2) -0.0005(19)
C3 0.032(4) 0.043(2) 0.026(2) -0.001(3) -0.002(2) 0.0024(19)
C4 0.031(4) 0.048(3) 0.037(2) 0.002(3) -0.003(3) -0.003(2)
C5 0.027(4) 0.045(3) 0.055(3) 0.002(3) -0.002(3) -0.001(2)
C6 0.038(4) 0.035(3) 0.048(3) 0.004(3) 0.005(3) -0.004(2)
C7 0.044(4) 0.030(2) 0.032(2) -0.001(2) 0.001(2) -0.0037(18)
C8 0.056(5) 0.073(4) 0.052(4) 0.003(4) 0.016(4) -0.018(3)
C9 0.047(5) 0.060(4) 0.051(3) 0.008(4) -0.019(3) 0.008(3)
C10 0.033(3) 0.024(2) 0.025(2) 0.004(2) 0.002(2) -0.0045(16)
C11 0.031(3) 0.0267(19) 0.0271(18) 0.006(3) 0.009(2) 0.0016(19)
C12 0.029(3) 0.035(2) 0.034(3) 0.004(2) 0.004(2) 0.0041(19)
C13 0.032(3) 0.040(2) 0.048(3) -0.002(3) 0.001(2) -0.004(3)
C14 0.031(4) 0.051(3) 0.061(4) -0.010(3) 0.008(3) 0.001(3)
C15 0.039(4) 0.056(4) 0.050(3) -0.001(3) 0.018(3) -0.002(3)
C16 0.043(4) 0.037(3) 0.037(3) 0.002(3) 0.005(3) -0.006(2)
C17 0.050(5) 0.059(3) 0.032(3) 0.014(3) -0.009(3) -0.005(2)
C18 0.038(4) 0.045(3) 0.098(6) -0.005(3) -0.007(4) -0.004(3)
C19 0.029(4) 0.0262(19) 0.0234(18) -0.001(2) 0.004(2) 0.0026(14)
C20 0.037(4) 0.0258(19) 0.0202(19) 0.005(2) 0.003(2) 0.0010(16)
C21 0.036(3) 0.031(2) 0.029(2) 0.002(3) -0.003(3) 0.0048(16)
C22 0.038(4) 0.045(3) 0.024(2) 0.001(3) -0.003(2) -0.0035(19)
C23 0.044(4) 0.037(2) 0.025(2) 0.002(3) 0.005(2) 0.002(2)
C24 0.056(5) 0.028(2) 0.030(3) -0.009(3) 0.008(3) 0.0032(19)
C25 0.054(5) 0.034(3) 0.026(2) -0.007(3) -0.001(3) -0.0013(17)
C26 0.107(7) 0.033(2) 0.045(2) -0.012(5) 0.004(4) -0.012(2)
C27 0.063(5) 0.088(5) 0.024(2) -0.016(4) 0.011(3) -0.008(3)

loop_
_atom_type_symbol
_atom_type_description
_atom_type_scat_dispersion_real
_atom_type_scat_dispersion_imag
_atom_type_scat_source
C C 0.0033 0.0016 'International Tables Vol C Tables 4.2.6.8 and 6.1.1.4'
H H 0.0000 0.0000 'International Tables Vol C Tables 4.2.6.8 and 6.1.1.4'
O O 0.0106 0.0060 'International Tables Vol C Tables 4.2.6.8 and 6.1.1.4'
Eu Eu -0.1578 3.6682 'International Tables Vol C Tables 4.2.6.8 and 6.1.1.4'

loop_
_geom_angle_atom_site_label_1
_geom_angle_atom_site_label_2
_geom_angle_atom_site_label_3
_geom_angle_site_symmetry_1
_geom_angle_site_symmetry_3
_geom_angle
_geom_angle_publ_flag
O9 Eu1 O10 . 3 149.50(11) yes
O9 Eu1 O2 . . 117.54(14) yes
O10 Eu1 O2 3 . 87.94(12) yes
O9 Eu1 O1 . 3 79.69(14) yes
O10 Eu1 O1 3 3 81.75(13) yes
O2 Eu1 O1 . 3 156.45(15) yes
O9 Eu1 O6 . 3 78.41(12) yes
O10 Eu1 O6 3 3 72.93(12) yes
O2 Eu1 O6 . 3 124.87(15) yes
O1 Eu1 O6 3 3 72.06(16) yes
O9 Eu1 O6 . . 75.77(12) yes
O10 Eu1 O6 3 . 127.04(13) yes
O2 Eu1 O6 . . 82.76(13) yes
O1 Eu1 O6 3 . 86.65(15) yes
O6 Eu1 O6 3 . 149.02(4) yes
O9 Eu1 O5 . . 123.28(14) yes
O10 Eu1 O5 3 . 75.03(12) yes
O2 Eu1 O5 . . 79.87(15) yes
O1 Eu1 O5 3 . 77.04(15) yes
O6 Eu1 O5 3 . 137.94(13) yes
O6 Eu1 O5 . . 52.02(11) yes
O9 Eu1 O7 . 3 84.93(14) yes
O10 Eu1 O7 3 3 90.94(12) yes
O2 Eu1 O7 . 3 66.72(13) yes
O1 Eu1 O7 3 3 134.17(14) yes
O6 Eu1 O7 3 3 62.60(12) yes
O6 Eu1 O7 . 3 130.67(11) yes
O5 Eu1 O7 . 3 144.27(12) yes
O9 Eu1 C10 . . 99.11(13) no
O10 Eu1 C10 3 . 100.97(13) no
O2 Eu1 C10 . . 82.00(14) no
O1 Eu1 C10 3 . 79.29(16) no
O6 Eu1 C10 3 . 151.25(14) no
O6 Eu1 C10 . . 26.14(12) no
O5 Eu1 C10 . . 25.98(12) no
O7 Eu1 C10 3 . 146.12(13) no
O9 Eu1 O1 . . 71.58(11) yes
O10 Eu1 O1 3 . 134.54(10) yes
O2 Eu1 O1 . . 46.85(11) yes
O1 Eu1 O1 3 . 141.19(11) yes
O6 Eu1 O1 3 . 124.65(12) yes
O6 Eu1 O1 . . 61.65(12) yes
O5 Eu1 O1 . . 97.28(12) yes
O7 Eu1 O1 3 . 69.26(11) yes
C10 Eu1 O1 . . 80.09(13) no
O9 Eu1 C1 . . 94.31(14) no
O10 Eu1 C1 3 . 110.10(13) no
O2 Eu1 C1 . . 23.23(13) no
O1 Eu1 C1 3 . 161.92(16) no
O6 Eu1 C1 3 . 123.75(14) no
O6 Eu1 C1 . . 75.32(13) no
O5 Eu1 C1 . . 92.53(14) no
O7 Eu1 C1 3 . 61.21(12) no
C10 Eu1 C1 . . 84.92(14) no
O1 Eu1 C1 . . 24.49(12) no
O9 Eu1 Eu1 . 3_545 63.79(9) no
O10 Eu1 Eu1 3 3_545 146.23(8) no
O2 Eu1 Eu1 . 3_545 68.71(9) no
O1 Eu1 Eu1 3 3_545 109.95(12) no
O6 Eu1 Eu1 3 3_545 140.43(8) no
O6 Eu1 Eu1 . 3_545 29.89(9) no
O5 Eu1 Eu1 . 3_545 77.02(8) no
O7 Eu1 Eu1 3 3_545 101.02(7) no
C10 Eu1 Eu1 . 3_545 53.35(9) no
O1 Eu1 Eu1 . 3_545 33.30(8) no
C1 Eu1 Eu1 . 3_545 52.68(10) no
C1 O1 Eu1 . 3_545 133.5(4) no
C1 O1 Eu1 . . 80.9(4) no
Eu1 O1 Eu1 3_545 . 103.92(16) no
C1 O2 Eu1 . . 109.4(3) no
C3 O3 C8 . . 116.6(5) no
C4 O4 C9 . . 117.9(5) no
C10 O5 Eu1 . . 94.0(3) no
C10 O6 Eu1 . 3_545 133.5(3) no
C10 O6 Eu1 . . 93.9(3) no
Eu1 O6 Eu1 3_545 . 119.00(17) no
C12 O7 C17 . . 113.0(4) no
C12 O7 Eu1 . 3_545 125.6(3) no
C17 O7 Eu1 . 3_545 110.6(3) no
C13 O8 C18 . . 117.0(5) no
C19 O9 Eu1 . . 142.6(3) no
C19 O10 Eu1 . 3_545 139.8(3) no
C21 O11 C26 . . 114.8(5) no
C22 O12 C27 . . 116.6(5) no
O2 C1 O1 . . 118.8(5) no
O2 C1 C2 . . 122.3(5) no
O1 C1 C2 . . 118.6(5) no
O2 C1 Eu1 . . 47.4(3) no
O1 C1 Eu1 . . 74.6(4) no
C2 C1 Eu1 . . 154.1(4) no
C3 C2 C7 . . 118.7(5) no
C3 C2 C1 . . 123.9(5) no
C7 C2 C1 . . 117.4(5) no
O3 C3 C2 . . 120.2(5) no
O3 C3 C4 . . 119.6(5) no
C2 C3 C4 . . 120.2(5) no
O4 C4 C5 . . 124.3(6) no
O4 C4 C3 . . 114.9(5) no
C5 C4 C3 . . 120.8(5) no
C4 C5 C6 . . 118.8(6) no
C4 C5 H5A . . 120.6 no
C6 C5 H5A . . 120.6 no
C7 C6 C5 . . 120.7(6) no
C7 C6 H6A . . 119.7 no
C5 C6 H6A . . 119.7 no
C6 C7 C2 . . 120.9(5) no
C6 C7 H7A . . 119.5 no
C2 C7 H7A . . 119.5 no
O3 C8 H8A . . 109.5 no
O3 C8 H8B . . 109.5 no
H8A C8 H8B . . 109.5 no
O3 C8 H8C . . 109.5 no
H8A C8 H8C . . 109.5 no
H8B C8 H8C . . 109.5 no
O4 C9 H9A . . 109.5 no
O4 C9 H9B . . 109.5 no
H9A C9 H9B . . 109.5 no
O4 C9 H9C . . 109.5 no
H9A C9 H9C . . 109.5 no
H9B C9 H9C . . 109.5 no
O5 C10 O6 . . 119.7(5) no
O5 C10 C11 . . 119.0(5) no
O6 C10 C11 . . 121.3(4) no
O5 C10 Eu1 . . 60.1(3) no
O6 C10 Eu1 . . 60.0(3) no
C11 C10 Eu1 . . 172.7(3) no
C16 C11 C12 . . 119.7(5) no
C16 C11 C10 . . 118.2(5) no
C12 C11 C10 . . 122.0(4) no
O7 C12 C11 . . 122.6(5) no
O7 C12 C13 . . 117.9(5) no
C11 C12 C13 . . 119.5(5) no
O8 C13 C14 . . 124.1(6) no
O8 C13 C12 . . 116.0(5) no
C14 C13 C12 . . 119.9(6) no
C15 C14 C13 . . 119.8(6) no
C15 C14 H14A . . 120.1 no
C13 C14 H14A . . 120.1 no
C14 C15 C16 . . 120.5(6) no
C14 C15 H15A . . 119.8 no
C16 C15 H15A . . 119.8 no
C15 C16 C11 . . 120.7(5) no
C15 C16 H16A . . 119.7 no
C11 C16 H16A . . 119.7 no
O7 C17 H17A . . 109.5 no
O7 C17 H17B . . 109.5 no
H17A C17 H17B . . 109.5 no
O7 C17 H17C . . 109.5 no
H17A C17 H17C . . 109.5 no
H17B C17 H17C . . 109.5 no
O8 C18 H18A . . 109.5 no
O8 C18 H18B . . 109.5 no
H18A C18 H18B . . 109.5 no
O8 C18 H18C . . 109.5 no
H18A C18 H18C . . 109.5 no
H18B C18 H18C . . 109.5 no
O10 C19 O9 . . 125.7(4) no
O10 C19 C20 . . 118.5(4) no
O9 C19 C20 . . 115.8(4) no
C25 C20 C21 . . 118.3(5) no
C25 C20 C19 . . 117.8(4) no
C21 C20 C19 . . 123.7(4) no
O11 C21 C20 . . 121.3(4) no
O11 C21 C22 . . 119.2(5) no
C20 C21 C22 . . 119.3(5) no
C23 C22 O12 . . 124.3(5) no
C23 C22 C21 . . 121.3(5) no
O12 C22 C21 . . 114.4(5) no
C22 C23 C24 . . 120.4(5) no
C22 C23 H23A . . 119.8 no
C24 C23 H23A . . 119.8 no
C23 C24 C25 . . 118.0(5) no
C23 C24 H24A . . 121.0 no
C25 C24 H24A . . 121.0 no
C20 C25 C24 . . 122.6(5) no
C20 C25 H25A . . 118.7 no
C24 C25 H25A . . 118.7 no
O11 C26 H26A . . 109.5 no
O11 C26 H26B . . 109.5 no
H26A C26 H26B . . 109.5 no
O11 C26 H26C . . 109.5 no
H26A C26 H26C . . 109.5 no
H26B C26 H26C . . 109.5 no
O12 C27 H27A . . 109.5 no
O12 C27 H27B . . 109.5 no
H27A C27 H27B . . 109.5 no
O12 C27 H27C . . 109.5 no
H27A C27 H27C . . 109.5 no
H27B C27 H27C . . 109.5 no

loop_
_geom_bond_atom_site_label_1
_geom_bond_atom_site_label_2
_geom_bond_site_symmetry_2
_geom_bond_distance
_geom_bond_publ_flag
Eu1 O1 . 2.959(5) yes
Eu1 O1 3 2.392(4) yes
Eu1 O2 . 2.365(4) yes
Eu1 O5 . 2.500(4) yes
Eu1 O6 . 2.498(4) yes
Eu1 O6 3 2.409(3) yes
Eu1 O7 3 2.703(4) yes
Eu1 O9 . 2.315(3) yes
Eu1 O10 3 2.332(3) yes
Eu1 Eu1 3_545 4.2291(2) no
O1 C1 . 1.272(6) yes
O1 Eu1 3_545 2.392(4) no
O2 C1 . 1.267(7) yes
O3 C3 . 1.361(7) no
O3 C8 . 1.440(8) no
O4 C4 . 1.360(6) no
O4 C9 . 1.422(8) no
O5 C10 . 1.264(6) yes
O6 C10 . 1.271(6) yes
O6 Eu1 3_545 2.409(3) no
O7 C12 . 1.388(6) no
O7 C17 . 1.472(6) no
O7 Eu1 3_545 2.703(4) no
O8 C13 . 1.380(7) no
O8 C18 . 1.413(8) no
O9 C19 . 1.265(5) yes
O10 C19 . 1.262(6) yes
O10 Eu1 3_545 2.332(3) no
O11 C21 . 1.367(7) no
O11 C26 . 1.438(7) no
O12 C22 . 1.381(6) no
O12 C27 . 1.406(6) no
C1 C2 . 1.481(8) no
C2 C3 . 1.393(7) no
C2 C7 . 1.398(8) no
C3 C4 . 1.404(8) no
C4 C5 . 1.380(8) no
C5 C6 . 1.402(8) no
C5 H5A . 0.93 no
C6 C7 . 1.376(9) no
C6 H6A . 0.93 no
C7 H7A . 0.93 no
C8 H8A . 0.96 no
C8 H8B . 0.96 no
C8 H8C . 0.96 no
C9 H9A . 0.96 no
C9 H9B . 0.96 no
C9 H9C . 0.96 no
C10 C11 . 1.497(8) no
C11 C16 . 1.380(7) no
C11 C12 . 1.389(7) no
C12 C13 . 1.404(9) no
C13 C14 . 1.389(8) no
C14 C15 . 1.376(9) no
C14 H14A . 0.93 no
C15 C16 . 1.379(10) no
C15 H15A . 0.93 no
C16 H16A . 0.93 no
C17 H17A . 0.96 no
C17 H17B . 0.96 no
C17 H17C . 0.96 no
C18 H18A . 0.96 no
C18 H18B . 0.96 no
C18 H18C . 0.96 no
C19 C20 . 1.521(6) no
C20 C25 . 1.384(7) no
C20 C21 . 1.396(6) no
C21 C22 . 1.402(7) no
C22 C23 . 1.366(8) no
C23 C24 . 1.390(7) no
C23 H23A . 0.93 no
C24 C25 . 1.398(7) no
C24 H24A . 0.93 no
C25 H25A . 0.93 no
C26 H26A . 0.96 no
C26 H26B . 0.96 no
C26 H26C . 0.96 no
C27 H27A . 0.96 no
C27 H27B . 0.96 no
C27 H27C . 0.96 no
